data_9005252
loop_
_publ_author_name
'Redfern, S. A. T.'
'Bell, A. M. T.'
'Henderson, M. B.'
'Schofield, P. F.'

_publ_section_title
;
 Rietveld study of the structural phase transition in the
 sanmartinite (ZnWO4)- cuproscheelite (CuWO4) solid solution
 Sample: Cu.7Zn.3WO4
;
_journal_name_full 'European Journal of Mineralogy'
_journal_page_first 1019
_journal_page_last 1028
_journal_volume 7
_journal_year 1995
_chemical_formula_sum 'Cu0.7 O4 W Zn0.3'
_chemical_name_mineral Cuproscheelite
_space_group_IT_number 2
_symmetry_space_group_name_Hall '-P 1'
_symmetry_space_group_name_H-M 'P -1'
_cell_angle_alpha 91.33
_cell_angle_beta 92.08
_cell_angle_gamma 83.90
_cell_length_a 4.699
_cell_length_b 5.817
_cell_length_c 4.887
_cell_formula_units_Z 2
_cell_volume 132.713
_database_code_amcsd 0006598
_exptl_crystal_density_diffrn 7.806
_cod_original_formula_sum '(Cu.7 Zn.3) W O4'
_cod_database_code 9005252

loop_
_space_group_symop_operation_xyz
x,y,z
-x,-y,-z

loop_
_atom_site_label
_atom_site_fract_x
_atom_site_fract_y
_atom_site_fract_z
_atom_site_occupancy
_atom_site_U_iso_or_equiv
CuM 0.50020 0.66940 0.24440 0.70000 0.01545
ZnM 0.50020 0.66940 0.24440 0.30000 0.01545
W 0.01570 0.17580 0.25390 1.00000 0.00545
O1 0.25000 0.34900 0.41800 1.00000 0.00253
O2 0.21100 0.87800 0.43600 1.00000 0.00253
O3 0.73700 0.37800 0.09400 1.00000 0.00253
O4 0.78300 0.90800 0.05000 1.00000 0.00253

loop_
_cod_related_entry_id
_cod_related_entry_database
_cod_related_entry_code
1 AMCSD 0006598
